data_4106659
loop_
_publ_author_name
'Long He'
'Xiao-Hua Chen'
'De-Nan Wang'
'Shi-Wei Luo'
'Wen-Quan Zhang'
'Jie Yu'
'Lei Ren'
'Liu-Zhu Gong'

_publ_section_title
;
 Binaphthol-Derived Bisphosphoric Acids Serve as Efficient Organocatalysts
 for Highly Enantioselective 1,3-Dipolar Cycloaddition of Azomethine
 Ylides to Electron-Deficient Olefins
;
_journal_name_full 'Journal of the American Chemical Society'
_journal_page_first 13504
_journal_page_last 13518
_journal_paper_doi 10.1021/ja204218h
_journal_volume 133
_journal_year 2011
_chemical_formula_sum 'C22 H22 Br N O6'
_chemical_formula_weight 476.32
_chemical_name_systematic
;
 ?
;
_space_group_IT_number 4
_symmetry_cell_setting monoclinic
_symmetry_space_group_name_Hall 'P 2yb'
_symmetry_space_group_name_H-M 'P 1 21 1'
_atom_sites_solution_hydrogens geom
_atom_sites_solution_primary direct
_atom_sites_solution_secondary difmap
_audit_creation_method SHELXL-97
_cell_angle_alpha 90.000(5)
_cell_angle_beta 100.801(5)
_cell_angle_gamma 90.000(5)
_cell_formula_units_Z 2
_cell_length_a 9.175(5)
_cell_length_b 8.368(5)
_cell_length_c 14.289(5)
_cell_measurement_reflns_used 9881
_cell_measurement_temperature 293(2)
_cell_measurement_theta_max 62.6505
_cell_measurement_theta_min 3.1475
_cell_volume 1077.6(9)
_computing_cell_refinement 'CrysAlis RED'
_computing_data_collection 'CrysAlis CCD'
_computing_data_reduction 'CrysAlis RED'
_computing_structure_refinement 'SHELXL-97 (Sheldrick, 1997)'
_computing_structure_solution 'SHELXL-97 (Sheldrick, 1997)'
_diffrn_ambient_temperature 293(2)
_diffrn_detector_area_resol_mean 15.9149
_diffrn_measured_fraction_theta_full 0.981
_diffrn_measured_fraction_theta_max 0.981
_diffrn_measurement_device_type 'Gemini S Ultra'
_diffrn_radiation_monochromator mirror
_diffrn_radiation_source 'Ultra (Cu) X-ray Source'
_diffrn_radiation_type CuK\a
_diffrn_radiation_wavelength 1.54184
_diffrn_reflns_av_R_equivalents 0.0178
_diffrn_reflns_av_sigmaI/netI 0.0125
_diffrn_reflns_limit_h_max 10
_diffrn_reflns_limit_h_min -9
_diffrn_reflns_limit_k_max 9
_diffrn_reflns_limit_k_min -9
_diffrn_reflns_limit_l_max 16
_diffrn_reflns_limit_l_min -16
_diffrn_reflns_number 8089
_diffrn_reflns_theta_full 62.65
_diffrn_reflns_theta_max 62.65
_diffrn_reflns_theta_min 3.15
_diffrn_standards_decay_% none
_exptl_absorpt_coefficient_mu 2.930
_exptl_absorpt_correction_T_max 0.5398
_exptl_absorpt_correction_T_min 0.3588
_exptl_absorpt_correction_type multi-scan
_exptl_absorpt_process_details
;
CrysAlis RED, Oxford Diffraction Ltd.,
Version 1.171.32.15 (release 10-01-2008 CrysAlis171 .NET)
(compiled Jan 10 2008,16:37:18)
empirical absorption correction using spherical harmonics,
 implemented in SCALE3 ABSPACK scaling algorithm.
;
_exptl_crystal_colour colorless
_exptl_crystal_density_diffrn 1.468
_exptl_crystal_description block
_exptl_crystal_F_000 488
_exptl_crystal_size_max 0.44
_exptl_crystal_size_mid 0.40
_exptl_crystal_size_min 0.24
_refine_diff_density_max 0.334
_refine_diff_density_min -0.184
_refine_diff_density_rms 0.037
_refine_ls_abs_structure_details 'Flack H D (1983), Acta Cryst. A39, 876-881'
_refine_ls_abs_structure_Flack -0.006(15)
_refine_ls_extinction_coef 0.0044(3)
_refine_ls_extinction_expression Fc^*^=kFc[1+0.001xFc^2^\l^3^/sin(2\q)]^-1/4^
_refine_ls_extinction_method SHELXL
_refine_ls_goodness_of_fit_ref 1.000
_refine_ls_hydrogen_treatment mixed
_refine_ls_matrix_type full
_refine_ls_number_parameters 276
_refine_ls_number_reflns 3162
_refine_ls_number_restraints 1
_refine_ls_restrained_S_all 0.999
_refine_ls_R_factor_all 0.0253
_refine_ls_R_factor_gt 0.0247
_refine_ls_shift/su_max 0.001
_refine_ls_shift/su_mean 0.000
_refine_ls_structure_factor_coef Fsqd
_refine_ls_weighting_details 'calc w=1/[\s^2^(Fo^2^)+(0.0237P)^2^+0.4506P] where P=(Fo^2^+2Fc^2^)/3'
_refine_ls_weighting_scheme calc
_refine_ls_wR_factor_gt 0.0583
_refine_ls_wR_factor_ref 0.0586
_reflns_number_gt 3084
_reflns_number_total 3162
_reflns_threshold_expression >2sigma(I)
_cod_data_source_file ja204218h_si_001.cif
_cod_data_source_block 080526-cu
_cod_database_code 4106659

loop_
_symmetry_equiv_pos_as_xyz
'x, y, z'
'-x, y+1/2, -z'

loop_
_atom_site_label
_atom_site_type_symbol
_atom_site_fract_x
_atom_site_fract_y
_atom_site_fract_z
_atom_site_U_iso_or_equiv
_atom_site_adp_type
_atom_site_occupancy
_atom_site_symmetry_multiplicity
_atom_site_calc_flag
_atom_site_refinement_flags
Br1 Br 0.12056(3) -0.25979(4) 0.72419(3) 0.07816(14) Uani 1 1 d .
O3 O 0.7633(2) 0.2237(3) 0.68904(13) 0.0658(5) Uani 1 1 d .
N1 N 0.5626(3) 0.3739(3) 0.82052(15) 0.0503(5) Uani 1 1 d .
O4 O 0.8316(2) 0.4155(3) 0.59645(14) 0.0711(5) Uani 1 1 d .
O2 O 0.3058(2) 0.4380(3) 0.52928(13) 0.0662(5) Uani 1 1 d .
O1 O 0.5219(2) 0.3264(3) 0.51780(14) 0.0768(6) Uani 1 1 d .
O5 O 0.9446(2) 0.4741(3) 0.83347(16) 0.0747(6) Uani 1 1 d .
O6 O 0.8228(2) 0.3388(3) 0.92995(14) 0.0713(5) Uani 1 1 d .
C9 C 0.6665(3) 0.4899(3) 0.69413(17) 0.0489(6) Uani 1 1 d .
H9 H 0.7014 0.5937 0.6755 0.059 Uiso 1 1 calc R
C10 C 0.6775(3) 0.4854(3) 0.80415(17) 0.0483(6) Uani 1 1 d .
C8 C 0.4976(3) 0.4769(3) 0.65887(17) 0.0488(6) Uani 1 1 d .
H8 H 0.4597 0.5866 0.6547 0.059 Uiso 1 1 calc R
C15 C 0.8308(3) 0.4325(3) 0.85610(19) 0.0543(6) Uani 1 1 d .
C18 C 0.7324(3) 0.7835(3) 0.81985(18) 0.0534(7) Uani 1 1 d .
H18 H 0.8022 0.7697 0.7811 0.064 Uiso 1 1 calc R
C3 C 0.4045(3) 0.1076(3) 0.6843(2) 0.0601(7) Uani 1 1 d .
H3 H 0.4893 0.1184 0.6579 0.072 Uiso 1 1 calc R
C7 C 0.4343(3) 0.3948(3) 0.74212(18) 0.0491(6) Uani 1 1 d .
H7 H 0.3675 0.4720 0.7639 0.059 Uiso 1 1 calc R
C2 C 0.3344(3) -0.0393(3) 0.6807(2) 0.0620(7) Uani 1 1 d .
H2 H 0.3705 -0.1260 0.6512 0.074 Uiso 1 1 calc R
C11 C 0.4481(3) 0.4048(3) 0.56186(18) 0.0536(6) Uani 1 1 d .
C6 C 0.1536(3) 0.0722(4) 0.7603(3) 0.0751(9) Uani 1 1 d .
H6 H 0.0676 0.0607 0.7853 0.090 Uiso 1 1 calc R
C5 C 0.2230(3) 0.2192(5) 0.7632(2) 0.0677(8) Uani 1 1 d .
H5 H 0.1833 0.3062 0.7902 0.081 Uiso 1 1 calc R
C4 C 0.3515(2) 0.2379(4) 0.72602(16) 0.0487(5) Uani 1 1 d .
C17 C 0.6521(3) 0.6528(3) 0.84188(17) 0.0499(6) Uani 1 1 d .
C22 C 0.5480(4) 0.6776(4) 0.9003(2) 0.0718(9) Uani 1 1 d .
H22 H 0.4924 0.5922 0.9161 0.086 Uiso 1 1 calc R
C19 C 0.7103(3) 0.9331(4) 0.8544(2) 0.0610(7) Uani 1 1 d .
H19 H 0.7642 1.0196 0.8381 0.073 Uiso 1 1 calc R
C13 C 0.7567(3) 0.3584(3) 0.66023(19) 0.0537(6) Uani 1 1 d .
C20 C 0.6090(4) 0.9557(4) 0.9129(2) 0.0788(10) Uani 1 1 d .
H20 H 0.5957 1.0564 0.9375 0.095 Uiso 1 1 calc R
C12 C 0.2417(4) 0.3716(5) 0.4381(2) 0.0812(10) Uani 1 1 d .
H12A H 0.1394 0.4027 0.4215 0.122 Uiso 1 1 calc R
H12B H 0.2484 0.2571 0.4411 0.122 Uiso 1 1 calc R
H12C H 0.2945 0.4105 0.3907 0.122 Uiso 1 1 calc R
C14 C 0.9130(4) 0.2993(5) 0.5514(3) 0.0984(13) Uani 1 1 d .
H14A H 0.9628 0.3525 0.5068 0.148 Uiso 1 1 calc R
H14B H 0.8453 0.2215 0.5184 0.148 Uiso 1 1 calc R
H14C H 0.9848 0.2470 0.5991 0.148 Uiso 1 1 calc R
C1 C 0.2111(3) -0.0552(4) 0.7211(2) 0.0586(7) Uani 1 1 d .
C16 C 0.9626(4) 0.2885(5) 0.9871(3) 0.1003(13) Uani 1 1 d .
H16A H 0.9440 0.2210 1.0379 0.150 Uiso 1 1 calc R
H16B H 1.0179 0.3807 1.0133 0.150 Uiso 1 1 calc R
H16C H 1.0186 0.2303 0.9480 0.150 Uiso 1 1 calc R
C21 C 0.5276(5) 0.8274(4) 0.9345(3) 0.0907(13) Uani 1 1 d .
H21 H 0.4575 0.8426 0.9730 0.109 Uiso 1 1 calc R
H1 H 0.596(3) 0.283(3) 0.8202(16) 0.040(8) Uiso 1 1 d .

loop_
_atom_site_aniso_label
_atom_site_aniso_U_11
_atom_site_aniso_U_22
_atom_site_aniso_U_33
_atom_site_aniso_U_23
_atom_site_aniso_U_13
_atom_site_aniso_U_12
Br1 0.05912(17) 0.06399(19) 0.1122(3) 0.0151(2) 0.01828(15) -0.01174(19)
O3 0.0700(11) 0.0559(13) 0.0772(12) -0.0007(11) 0.0283(9) 0.0084(11)
N1 0.0574(13) 0.0401(13) 0.0550(13) 0.0026(9) 0.0146(10) -0.0020(10)
O4 0.0660(12) 0.0828(14) 0.0733(12) -0.0011(11) 0.0359(10) -0.0044(11)
O2 0.0625(12) 0.0750(13) 0.0589(11) -0.0108(10) 0.0053(9) 0.0072(10)
O1 0.0710(13) 0.0953(15) 0.0667(12) -0.0211(12) 0.0194(11) 0.0070(12)
O5 0.0549(12) 0.0743(14) 0.0946(15) 0.0119(12) 0.0131(11) -0.0026(10)
O6 0.0716(13) 0.0713(12) 0.0659(12) 0.0189(11) 0.0000(10) -0.0008(10)
C9 0.0548(14) 0.0433(14) 0.0510(13) 0.0034(11) 0.0163(11) -0.0034(11)
C10 0.0525(14) 0.0450(14) 0.0483(14) 0.0031(11) 0.0119(11) -0.0030(11)
C8 0.0556(14) 0.0412(13) 0.0504(13) 0.0021(10) 0.0124(11) 0.0033(11)
C15 0.0606(16) 0.0430(14) 0.0571(15) -0.0039(12) 0.0056(12) -0.0009(12)
C18 0.0553(15) 0.0511(17) 0.0549(14) 0.0019(11) 0.0129(11) -0.0028(11)
C3 0.0500(15) 0.0543(16) 0.082(2) -0.0014(14) 0.0285(14) -0.0053(13)
C7 0.0499(14) 0.0481(14) 0.0524(14) -0.0001(12) 0.0172(12) 0.0046(11)
C2 0.0553(15) 0.0521(15) 0.0834(19) -0.0005(14) 0.0255(14) -0.0007(13)
C11 0.0597(15) 0.0499(14) 0.0525(14) 0.0024(12) 0.0137(12) -0.0008(13)
C6 0.0535(16) 0.075(2) 0.107(3) -0.0003(18) 0.0412(17) -0.0051(15)
C5 0.0547(14) 0.066(2) 0.0901(19) -0.0073(18) 0.0325(13) 0.0038(16)
C4 0.0435(11) 0.0503(12) 0.0539(12) 0.0026(15) 0.0129(9) 0.0033(15)
C17 0.0601(16) 0.0464(14) 0.0432(13) 0.0009(11) 0.0100(11) 0.0023(12)
C22 0.106(3) 0.0548(17) 0.0653(19) -0.0035(14) 0.0438(19) -0.0105(16)
C19 0.0772(19) 0.0443(15) 0.0619(17) 0.0007(13) 0.0142(15) -0.0042(14)
C13 0.0511(15) 0.0580(16) 0.0543(14) -0.0021(13) 0.0158(12) -0.0042(13)
C20 0.126(3) 0.0443(16) 0.074(2) -0.0056(14) 0.039(2) 0.0023(17)
C12 0.077(2) 0.104(3) 0.0599(17) -0.0176(18) 0.0045(15) -0.0064(19)
C14 0.084(2) 0.125(4) 0.100(2) -0.011(2) 0.052(2) 0.013(2)
C1 0.0453(14) 0.0581(16) 0.0725(17) 0.0087(14) 0.0115(12) -0.0054(12)
C16 0.094(3) 0.096(3) 0.095(3) 0.026(2) -0.023(2) 0.009(2)
C21 0.144(4) 0.061(2) 0.086(2) -0.0101(18) 0.070(3) -0.005(2)

loop_
_atom_type_symbol
_atom_type_description
_atom_type_scat_dispersion_real
_atom_type_scat_dispersion_imag
_atom_type_scat_source
C C 0.0181 0.0091 'International Tables Vol C Tables 4.2.6.8 and 6.1.1.4'
H H 0.0000 0.0000 'International Tables Vol C Tables 4.2.6.8 and 6.1.1.4'
N N 0.0311 0.0180 'International Tables Vol C Tables 4.2.6.8 and 6.1.1.4'
O O 0.0492 0.0322 'International Tables Vol C Tables 4.2.6.8 and 6.1.1.4'
Br Br -0.6763 1.2805 'International Tables Vol C Tables 4.2.6.8 and 6.1.1.4'

loop_
_geom_angle_atom_site_label_1
_geom_angle_atom_site_label_2
_geom_angle_atom_site_label_3
_geom_angle
C10 N1 C7 107.4(2)
C10 N1 H1 107.9(17)
C7 N1 H1 110.6(17)
C13 O4 C14 116.1(3)
C11 O2 C12 116.3(2)
C15 O6 C16 116.4(3)
C13 C9 C8 114.9(2)
C13 C9 C10 111.7(2)
C8 C9 C10 101.51(19)
C13 C9 H9 109.5
C8 C9 H9 109.5
C10 C9 H9 109.5
N1 C10 C15 111.3(2)
N1 C10 C17 111.4(2)
C15 C10 C17 106.3(2)
N1 C10 C9 105.4(2)
C15 C10 C9 112.2(2)
C17 C10 C9 110.3(2)
C11 C8 C9 116.2(2)
C11 C8 C7 115.5(2)
C9 C8 C7 105.93(19)
C11 C8 H8 106.1
C9 C8 H8 106.1
C7 C8 H8 106.1
O5 C15 O6 124.5(3)
O5 C15 C10 123.5(3)
O6 C15 C10 112.0(2)
C19 C18 C17 121.1(3)
C19 C18 H18 119.4
C17 C18 H18 119.4
C4 C3 C2 121.4(2)
C4 C3 H3 119.3
C2 C3 H3 119.3
N1 C7 C4 108.6(2)
N1 C7 C8 105.7(2)
C4 C7 C8 120.6(2)
N1 C7 H7 107.1
C4 C7 H7 107.1
C8 C7 H7 107.1
C1 C2 C3 119.0(3)
C1 C2 H2 120.5
C3 C2 H2 120.5
O1 C11 O2 122.9(2)
O1 C11 C8 126.8(3)
O2 C11 C8 110.3(2)
C1 C6 C5 119.9(3)
C1 C6 H6 120.0
C5 C6 H6 120.0
C6 C5 C4 120.5(3)
C6 C5 H5 119.7
C4 C5 H5 119.7
C3 C4 C5 118.1(3)
C3 C4 C7 123.1(2)
C5 C4 C7 118.5(3)
C18 C17 C22 118.0(3)
C18 C17 C10 121.2(2)
C22 C17 C10 120.8(2)
C21 C22 C17 120.2(3)
C21 C22 H22 119.9
C17 C22 H22 119.9
C20 C19 C18 120.3(3)
C20 C19 H19 119.8
C18 C19 H19 119.8
O3 C13 O4 125.1(3)
O3 C13 C9 124.8(2)
O4 C13 C9 110.0(2)
C19 C20 C21 119.1(3)
C19 C20 H20 120.4
C21 C20 H20 120.4
O2 C12 H12A 109.5
O2 C12 H12B 109.5
H12A C12 H12B 109.5
O2 C12 H12C 109.5
H12A C12 H12C 109.5
H12B C12 H12C 109.5
O4 C14 H14A 109.5
O4 C14 H14B 109.5
H14A C14 H14B 109.5
O4 C14 H14C 109.5
H14A C14 H14C 109.5
H14B C14 H14C 109.5
C6 C1 C2 120.9(3)
C6 C1 Br1 119.4(2)
C2 C1 Br1 119.6(2)
O6 C16 H16A 109.5
O6 C16 H16B 109.5
H16A C16 H16B 109.5
O6 C16 H16C 109.5
H16A C16 H16C 109.5
H16B C16 H16C 109.5
C22 C21 C20 121.2(3)
C22 C21 H21 119.4
C20 C21 H21 119.4

loop_
_geom_bond_atom_site_label_1
_geom_bond_atom_site_label_2
_geom_bond_distance
Br1 C1 1.907(3)
O3 C13 1.197(4)
N1 C10 1.460(3)
N1 C7 1.475(4)
N1 H1 0.82(3)
O4 C13 1.329(3)
O4 C14 1.448(4)
O2 C11 1.331(3)
O2 C12 1.438(3)
O1 C11 1.202(3)
O5 C15 1.201(3)
O6 C15 1.328(3)
O6 C16 1.448(4)
C9 C13 1.510(4)
C9 C8 1.541(4)
C9 C10 1.557(3)
C9 H9 0.9800
C10 C15 1.528(4)
C10 C17 1.535(4)
C8 C11 1.502(4)
C8 C7 1.576(3)
C8 H8 0.9800
C18 C19 1.375(4)
C18 C17 1.388(4)
C18 H18 0.9300
C3 C4 1.375(4)
C3 C2 1.384(4)
C3 H3 0.9300
C7 C4 1.513(4)
C7 H7 0.9800
C2 C1 1.370(4)
C2 H2 0.9300
C6 C1 1.357(4)
C6 C5 1.382(5)
C6 H6 0.9300
C5 C4 1.390(3)
C5 H5 0.9300
C17 C22 1.397(4)
C22 C21 1.371(4)
C22 H22 0.9300
C19 C20 1.375(4)
C19 H19 0.9300
C20 C21 1.375(5)
C20 H20 0.9300
C12 H12A 0.9600
C12 H12B 0.9600
C12 H12C 0.9600
C14 H14A 0.9600
C14 H14B 0.9600
C14 H14C 0.9600
C16 H16A 0.9600
C16 H16B 0.9600
C16 H16C 0.9600
C21 H21 0.9300

loop_
_geom_torsion_atom_site_label_1
_geom_torsion_atom_site_label_2
_geom_torsion_atom_site_label_3
_geom_torsion_atom_site_label_4
_geom_torsion
C7 N1 C10 C15 -158.2(2)
C7 N1 C10 C17 83.3(2)
C7 N1 C10 C9 -36.4(3)
C13 C9 C10 N1 -86.3(2)
C8 C9 C10 N1 36.6(2)
C13 C9 C10 C15 35.0(3)
C8 C9 C10 C15 157.9(2)
C13 C9 C10 C17 153.3(2)
C8 C9 C10 C17 -83.8(2)
C13 C9 C8 C11 -32.5(3)
C10 C9 C8 C11 -153.3(2)
C13 C9 C8 C7 97.3(2)
C10 C9 C8 C7 -23.5(2)
C16 O6 C15 O5 1.5(4)
C16 O6 C15 C10 -177.0(3)
N1 C10 C15 O5 157.7(3)
C17 C10 C15 O5 -80.8(3)
C9 C10 C15 O5 39.9(4)
N1 C10 C15 O6 -23.8(3)
C17 C10 C15 O6 97.7(3)
C9 C10 C15 O6 -141.6(2)
C10 N1 C7 C4 151.2(2)
C10 N1 C7 C8 20.5(3)
C11 C8 C7 N1 133.4(2)
C9 C8 C7 N1 3.2(3)
C11 C8 C7 C4 10.0(3)
C9 C8 C7 C4 -120.2(2)
C4 C3 C2 C1 -1.1(5)
C12 O2 C11 O1 1.4(4)
C12 O2 C11 C8 -177.9(2)
C9 C8 C11 O1 17.1(4)
C7 C8 C11 O1 -108.0(3)
C9 C8 C11 O2 -163.6(2)
C7 C8 C11 O2 71.4(3)
C1 C6 C5 C4 0.1(5)
C2 C3 C4 C5 -1.3(4)
C2 C3 C4 C7 172.4(3)
C6 C5 C4 C3 1.8(4)
C6 C5 C4 C7 -172.2(3)
N1 C7 C4 C3 -72.7(3)
C8 C7 C4 C3 49.3(4)
N1 C7 C4 C5 100.9(3)
C8 C7 C4 C5 -137.1(3)
C19 C18 C17 C22 0.0(4)
C19 C18 C17 C10 -179.4(3)
N1 C10 C17 C18 -168.9(2)
C15 C10 C17 C18 69.6(3)
C9 C10 C17 C18 -52.2(3)
N1 C10 C17 C22 11.7(4)
C15 C10 C17 C22 -109.8(3)
C9 C10 C17 C22 128.4(3)
C18 C17 C22 C21 -0.2(5)
C10 C17 C22 C21 179.2(4)
C17 C18 C19 C20 0.9(5)
C14 O4 C13 O3 7.6(4)
C14 O4 C13 C9 -174.8(3)
C8 C9 C13 O3 -73.5(3)
C10 C9 C13 O3 41.5(4)
C8 C9 C13 O4 108.8(2)
C10 C9 C13 O4 -136.2(2)
C18 C19 C20 C21 -1.5(5)
C5 C6 C1 C2 -2.5(5)
C5 C6 C1 Br1 176.4(3)
C3 C2 C1 C6 3.0(5)
C3 C2 C1 Br1 -175.9(2)
C17 C22 C21 C20 -0.4(7)
C19 C20 C21 C22 1.3(7)
